data_4325406
loop_
_publ_author_name
'Salvador Eslava'
'Benjamin P. R. Goodwill'
'Mary McPartlin'
'Dominic S. Wright'

_publ_contact_author_address
;
 University of Cambridge
 Department of Chemistry   
 Lensfield Road
 Cambridge
 CB2 1EW
 England   
;
_publ_contact_author_email se296@cam.ac.uk
_publ_contact_author_name 'S. Eslava'
_publ_section_title
;
 Extending the Family of Titanium Heterometallic-oxo-alkoxy Cages
;
_journal_name_full 'Inorganic Chemistry'
_journal_page_first 5655
_journal_page_last 5662
_journal_paper_doi 10.1021/ic200350j
_journal_volume 50
_journal_year 2011
_chemical_formula_moiety 'C40 H100 Mo4 O36 Ti8'
_chemical_formula_sum 'C40 H100 Mo4 O36 Ti8'
_chemical_formula_weight 1924.16
_chemical_name_systematic
; 
 ? 
;
_space_group_IT_number 14
_symmetry_cell_setting monoclinic
_symmetry_space_group_name_Hall '-P 2ybc'
_symmetry_space_group_name_H-M 'P 1 21/c 1'
_atom_sites_solution_hydrogens geom
_atom_sites_solution_primary direct
_atom_sites_solution_secondary difmap
_audit_creation_method SHELXL-97
_cell_angle_alpha 90.00
_cell_angle_beta 112.548(2)
_cell_angle_gamma 90.00
_cell_formula_units_Z 2
_cell_length_a 14.2373(5)
_cell_length_b 16.2385(7)
_cell_length_c 16.7247(6)
_cell_measurement_reflns_used 51196
_cell_measurement_temperature 180(2)
_cell_measurement_theta_max 27.88
_cell_measurement_theta_min 1.02
_cell_volume 3571.1(2)
_computing_cell_refinement 'HKL Scalepack (Otwinowski & Minor 1997)'
_computing_data_collection 'Collect (Nonius B.V. 1998)'
_computing_data_reduction
;
 HKL Denzo and Scalepack (Otwinowski & Minor 1997)
;
_computing_publication_material 'SHELXL-97 (Sheldrick 1997)'
_computing_structure_refinement 'SHELXL-97 (Sheldrick 1997)'
_computing_structure_solution 'SIR-92 (Altomare et al. 1994)'
_diffrn_ambient_temperature 180(2)
_diffrn_measured_fraction_theta_full 0.889
_diffrn_measured_fraction_theta_max 0.889
_diffrn_measurement_device_type 'Nonius Kappa CCD'
_diffrn_measurement_method 'Thin slice \w and \f scans'
_diffrn_radiation_source 'fine-focus sealed tube'
_diffrn_radiation_type MoK\a
_diffrn_radiation_wavelength 0.71073
_diffrn_reflns_av_R_equivalents 0.0768
_diffrn_reflns_av_sigmaI/netI 0.0783
_diffrn_reflns_limit_h_max 17
_diffrn_reflns_limit_h_min -18
_diffrn_reflns_limit_k_max 21
_diffrn_reflns_limit_k_min -21
_diffrn_reflns_limit_l_max 22
_diffrn_reflns_limit_l_min -21
_diffrn_reflns_number 17138
_diffrn_reflns_theta_full 28.01
_diffrn_reflns_theta_max 28.01
_diffrn_reflns_theta_min 3.53
_exptl_absorpt_coefficient_mu 1.600
_exptl_absorpt_correction_T_max 1.022
_exptl_absorpt_correction_T_min 0.575
_exptl_absorpt_correction_type multi-scan
_exptl_absorpt_process_details
;
multi-scan from symmetry-related measurements 
 Sortav (Blessing 1995)
;
_exptl_crystal_colour brown
_exptl_crystal_density_diffrn 1.789
_exptl_crystal_description block
_exptl_crystal_F_000 1944
_exptl_crystal_size_max 0.23
_exptl_crystal_size_mid 0.18
_exptl_crystal_size_min 0.10
_refine_diff_density_max 1.644
_refine_diff_density_min -1.271
_refine_diff_density_rms 0.183
_refine_ls_extinction_method none
_refine_ls_goodness_of_fit_ref 1.107
_refine_ls_hydrogen_treatment constr
_refine_ls_matrix_type full
_refine_ls_number_parameters 300
_refine_ls_number_reflns 7670
_refine_ls_number_restraints 30
_refine_ls_restrained_S_all 1.105
_refine_ls_R_factor_all 0.0948
_refine_ls_R_factor_gt 0.0754
_refine_ls_shift/su_max 0.010
_refine_ls_shift/su_mean 0.000
_refine_ls_structure_factor_coef Fsqd
_refine_ls_weighting_details 'calc w=1/[\s^2^(Fo^2^)+(0.1087P)^2^+13.8488P] where P=(Fo^2^+2Fc^2^)/3'
_refine_ls_weighting_scheme calc
_refine_ls_wR_factor_gt 0.2085
_refine_ls_wR_factor_ref 0.2218
_reflns_number_gt 5687
_reflns_number_total 7670
_reflns_threshold_expression >2sigma(I)
_cod_data_source_file ic200350j_si_001_5.cif
_cod_data_source_block 5
_cod_database_code 4325406

loop_
_symmetry_equiv_pos_as_xyz
'x, y, z'
'-x, y+1/2, -z+1/2'
'-x, -y, -z'
'x, -y-1/2, z-1/2'

loop_
_atom_site_label
_atom_site_type_symbol
_atom_site_fract_x
_atom_site_fract_y
_atom_site_fract_z
_atom_site_U_iso_or_equiv
_atom_site_adp_type
_atom_site_occupancy
_atom_site_symmetry_multiplicity
_atom_site_calc_flag
_atom_site_refinement_flags
_atom_site_disorder_assembly
_atom_site_disorder_group
Mo1 Mo 0.07390(4) 0.11209(4) 0.10870(3) 0.03083(19) Uani 1 1 d . A .
Mo2 Mo -0.11044(4) 0.05562(4) 0.06677(3) 0.03161(19) Uani 1 1 d . . .
Ti1 Ti 0.18231(10) 0.13819(10) -0.03085(8) 0.0357(3) Uani 1 1 d . . .
Ti2 Ti 0.26665(10) 0.00335(10) 0.12313(8) 0.0360(3) Uani 1 1 d . . .
Ti3 Ti 0.17492(10) -0.02035(10) 0.25804(8) 0.0361(3) Uani 1 1 d . A .
Ti4 Ti 0.07993(10) -0.15425(9) 0.12526(7) 0.0332(3) Uani 1 1 d . . .
O1 O 0.3905(4) -0.0224(5) 0.1965(3) 0.0538(16) Uani 1 1 d D . .
O2 O 0.1560(4) 0.1969(3) 0.0641(3) 0.0356(11) Uani 1 1 d D . .
O3 O 0.1165(4) 0.0350(4) 0.3197(3) 0.0428(13) Uani 1 1 d D . .
O4 O 0.3123(3) 0.0935(4) 0.0676(3) 0.0409(13) Uani 1 1 d D . .
O5 O -0.1814(4) -0.0429(4) 0.1048(3) 0.0388(13) Uani 1 1 d D . .
O6 O -0.2552(3) 0.0763(3) -0.0298(3) 0.0347(11) Uani 1 1 d D . .
O7 O 0.2568(4) 0.2102(4) -0.0639(3) 0.0485(15) Uani 1 1 d D . .
O8 O 0.2962(4) -0.0411(4) 0.3425(3) 0.0469(14) Uani 1 1 d D . .
O9 O 0.1312(4) -0.2551(3) 0.1363(3) 0.0428(13) Uani 1 1 d D . .
O10 O 0.1035(4) -0.1293(4) 0.2478(3) 0.0389(12) Uani 1 1 d D . .
O11 O 0.0646(4) 0.1843(4) 0.1770(3) 0.0388(12) Uani 1 1 d . . .
O12 O -0.0510(4) 0.1271(3) 0.0004(3) 0.0330(11) Uani 1 1 d . . .
O13 O 0.2108(4) 0.0678(4) 0.1939(3) 0.0357(12) Uani 1 1 d . . .
O14 O 0.0224(4) 0.0094(4) 0.1390(3) 0.0355(12) Uani 1 1 d . . .
O15 O 0.1930(4) -0.0817(4) 0.1601(3) 0.0332(11) Uani 1 1 d . . .
O16 O 0.1348(4) 0.0413(3) 0.0261(3) 0.0306(10) Uani 1 1 d . . .
O17 O -0.1412(4) 0.1186(4) 0.1325(3) 0.0417(13) Uani 1 1 d . . .
O18 O -0.0547(4) -0.1692(4) 0.1021(3) 0.0364(12) Uani 1 1 d . . .
C11 C 0.4600(12) -0.0787(8) 0.2543(10) 0.0543(7) Uiso 0.45 1 d PD A 1
H11B H 0.4956 -0.1095 0.2233 0.065 Uiso 0.45 1 calc PR A 1
H11C H 0.4221 -0.1189 0.2750 0.065 Uiso 0.45 1 calc PR A 1
C12 C 0.5356(14) -0.0358(15) 0.3294(10) 0.0821(11) Uiso 0.45 1 d PD A 1
H12A H 0.6011 -0.0644 0.3473 0.123 Uiso 0.45 1 calc PR A 1
H12B H 0.5123 -0.0355 0.3775 0.123 Uiso 0.45 1 calc PR A 1
H12C H 0.5436 0.0210 0.3132 0.123 Uiso 0.45 1 calc PR A 1
C11' C 0.4813(19) -0.0194(16) 0.2750(15) 0.0821(11) Uiso 0.55 1 d P A 2
H11D H 0.5382 0.0081 0.2654 0.099 Uiso 0.55 1 calc PR A 2
H11E H 0.4688 0.0085 0.3226 0.099 Uiso 0.55 1 calc PR A 2
C12' C 0.4995(19) -0.1045(15) 0.2910(15) 0.0821(11) Uiso 0.55 1 d P A 2
H12D H 0.5679 -0.1127 0.3351 0.123 Uiso 0.55 1 calc PR A 2
H12E H 0.4939 -0.1324 0.2374 0.123 Uiso 0.55 1 calc PR A 2
H12F H 0.4492 -0.1274 0.3116 0.123 Uiso 0.55 1 calc PR A 2
C21 C 0.1293(6) 0.2816(4) 0.0517(5) 0.0543(7) Uiso 1 1 d D . .
H21A H 0.0580 0.2886 0.0463 0.065 Uiso 1 1 calc R . .
H21B H 0.1340 0.3008 -0.0027 0.065 Uiso 1 1 calc R . .
C22 C 0.1967(9) 0.3322(5) 0.1246(7) 0.0821(11) Uiso 1 1 d D . .
H22A H 0.1671 0.3871 0.1217 0.123 Uiso 1 1 calc R . .
H22B H 0.2636 0.3371 0.1209 0.123 Uiso 1 1 calc R . .
H22C H 0.2043 0.3059 0.1795 0.123 Uiso 1 1 calc R . .
C31 C 0.0399(6) 0.0803(5) 0.3353(5) 0.0543(7) Uiso 1 1 d D . .
H31A H -0.0239 0.0783 0.2831 0.065 Uiso 1 1 calc R . .
H31B H 0.0611 0.1386 0.3466 0.065 Uiso 1 1 calc R . .
C32 C 0.0211(8) 0.0467(8) 0.4100(6) 0.0821(11) Uiso 1 1 d D . .
H32A H -0.0284 0.0815 0.4217 0.123 Uiso 1 1 calc R . .
H32B H 0.0850 0.0459 0.4610 0.123 Uiso 1 1 calc R . .
H32C H -0.0056 -0.0094 0.3968 0.123 Uiso 1 1 calc R . .
C41 C 0.4147(4) 0.1169(5) 0.0862(5) 0.0543(7) Uiso 1 1 d D A .
H41A H 0.4210 0.1368 0.0325 0.065 Uiso 1 1 calc R . .
H41B H 0.4594 0.0683 0.1070 0.065 Uiso 1 1 calc R . .
C42 C 0.4481(7) 0.1824(7) 0.1526(7) 0.0821(11) Uiso 1 1 d D . .
H42A H 0.5112 0.2072 0.1532 0.123 Uiso 1 1 calc R A .
H42B H 0.4601 0.1587 0.2096 0.123 Uiso 1 1 calc R . .
H42C H 0.3953 0.2247 0.1390 0.123 Uiso 1 1 calc R . .
C51 C -0.2038(5) -0.0466(6) 0.1805(4) 0.0543(7) Uiso 1 1 d D . .
H51A H -0.1601 -0.0069 0.2237 0.065 Uiso 1 1 calc R . .
H51B H -0.1882 -0.1024 0.2059 0.065 Uiso 1 1 calc R . .
C52 C -0.3118(6) -0.0273(9) 0.1611(7) 0.0821(11) Uiso 1 1 d D . .
H52A H -0.3254 -0.0323 0.2140 0.123 Uiso 1 1 calc R . .
H52B H -0.3551 -0.0659 0.1174 0.123 Uiso 1 1 calc R . .
H52C H -0.3264 0.0291 0.1389 0.123 Uiso 1 1 calc R . .
C61 C -0.3024(6) 0.1550(4) -0.0463(6) 0.0543(7) Uiso 1 1 d D . .
H61A H -0.3259 0.1674 -0.1089 0.065 Uiso 1 1 calc R . .
H61B H -0.2521 0.1974 -0.0144 0.065 Uiso 1 1 calc R . .
C62 C -0.3899(7) 0.1582(7) -0.0194(8) 0.0821(11) Uiso 1 1 d D . .
H62A H -0.4326 0.2059 -0.0465 0.123 Uiso 1 1 calc R . .
H62B H -0.3652 0.1634 0.0437 0.123 Uiso 1 1 calc R . .
H62C H -0.4301 0.1077 -0.0377 0.123 Uiso 1 1 calc R . .
C71 C 0.2497(6) 0.2759(5) -0.1220(5) 0.0543(7) Uiso 1 1 d D A .
H71A H 0.2425 0.3286 -0.0952 0.065 Uiso 1 1 calc R . .
H71B H 0.1883 0.2682 -0.1755 0.065 Uiso 1 1 calc R . .
C72 C 0.3405(8) 0.2797(7) -0.1444(7) 0.0821(11) Uiso 1 1 d D . .
H72A H 0.3282 0.3186 -0.1921 0.123 Uiso 1 1 calc R A .
H72B H 0.3542 0.2249 -0.1621 0.123 Uiso 1 1 calc R . .
H72C H 0.3992 0.2980 -0.0938 0.123 Uiso 1 1 calc R . .
C81 C 0.3434(7) -0.0282(5) 0.4333(3) 0.0543(7) Uiso 1 1 d D . .
H81A H 0.2914 -0.0110 0.4558 0.065 Uiso 1 1 calc R . .
H81B H 0.3939 0.0167 0.4451 0.065 Uiso 1 1 calc R . .
C82 C 0.3946(9) -0.1037(6) 0.4787(5) 0.0821(11) Uiso 1 1 d D . .
H82A H 0.4402 -0.0898 0.5379 0.123 Uiso 1 1 calc R . .
H82B H 0.4341 -0.1280 0.4479 0.123 Uiso 1 1 calc R . .
H82C H 0.3434 -0.1433 0.4804 0.123 Uiso 1 1 calc R . .
C91 C 0.2184(6) -0.2942(5) 0.1974(4) 0.0543(7) Uiso 1 1 d D . .
H91A H 0.1998 -0.3216 0.2421 0.065 Uiso 1 1 calc R . .
H91B H 0.2708 -0.2522 0.2265 0.065 Uiso 1 1 calc R . .
C92 C 0.2608(8) -0.3559(7) 0.1555(7) 0.0821(11) Uiso 1 1 d D . .
H92A H 0.3283 -0.3731 0.1961 0.123 Uiso 1 1 calc R . .
H92B H 0.2666 -0.3317 0.1039 0.123 Uiso 1 1 calc R . .
H92C H 0.2157 -0.4039 0.1386 0.123 Uiso 1 1 calc R . .
C101 C 0.0486(5) -0.1597(6) 0.2968(4) 0.0543(7) Uiso 1 1 d D . .
H10A H 0.0138 -0.2115 0.2705 0.065 Uiso 1 1 calc R . .
H10B H -0.0039 -0.1191 0.2953 0.065 Uiso 1 1 calc R . .
C102 C 0.1168(8) -0.1753(8) 0.3878(4) 0.0821(11) Uiso 1 1 d D . .
H10C H 0.0761 -0.1908 0.4213 0.123 Uiso 1 1 calc R . .
H10D H 0.1556 -0.1253 0.4125 0.123 Uiso 1 1 calc R . .
H10E H 0.1637 -0.2201 0.3899 0.123 Uiso 1 1 calc R . .

loop_
_atom_site_aniso_label
_atom_site_aniso_U_11
_atom_site_aniso_U_22
_atom_site_aniso_U_33
_atom_site_aniso_U_23
_atom_site_aniso_U_13
_atom_site_aniso_U_12
Mo1 0.0263(3) 0.0431(4) 0.0228(3) -0.0018(2) 0.0090(2) -0.0010(3)
Mo2 0.0257(3) 0.0465(4) 0.0240(3) -0.0006(2) 0.0110(2) 0.0004(3)
Ti1 0.0272(7) 0.0505(9) 0.0302(6) 0.0020(6) 0.0119(5) -0.0050(6)
Ti2 0.0232(6) 0.0563(9) 0.0271(6) 0.0011(6) 0.0080(5) -0.0023(6)
Ti3 0.0335(7) 0.0501(9) 0.0234(5) -0.0007(5) 0.0093(5) -0.0054(6)
Ti4 0.0288(7) 0.0443(8) 0.0249(5) 0.0022(5) 0.0085(5) -0.0029(6)
O1 0.027(3) 0.089(5) 0.039(3) 0.005(3) 0.006(2) 0.004(3)
O2 0.033(3) 0.042(3) 0.031(2) -0.001(2) 0.011(2) -0.007(2)
O3 0.045(3) 0.055(4) 0.031(2) -0.008(2) 0.017(2) -0.010(3)
O4 0.026(3) 0.059(4) 0.037(3) 0.001(2) 0.011(2) -0.004(2)
O5 0.031(3) 0.061(4) 0.029(2) 0.000(2) 0.016(2) 0.000(2)
O6 0.028(3) 0.042(3) 0.032(2) 0.002(2) 0.010(2) 0.003(2)
O7 0.038(3) 0.065(4) 0.044(3) 0.011(3) 0.018(2) -0.004(3)
O8 0.041(3) 0.064(4) 0.029(2) 0.001(2) 0.007(2) 0.001(3)
O9 0.038(3) 0.044(3) 0.042(3) 0.004(2) 0.011(2) 0.004(3)
O10 0.036(3) 0.051(3) 0.029(2) 0.005(2) 0.012(2) -0.008(2)
O11 0.038(3) 0.052(3) 0.029(2) -0.004(2) 0.015(2) 0.000(2)
O12 0.028(3) 0.045(3) 0.026(2) 0.005(2) 0.0101(19) -0.001(2)
O13 0.027(3) 0.050(3) 0.026(2) -0.002(2) 0.0065(19) -0.002(2)
O14 0.032(3) 0.048(3) 0.027(2) 0.002(2) 0.012(2) -0.003(2)
O15 0.025(2) 0.046(3) 0.026(2) -0.002(2) 0.0079(19) -0.002(2)
O16 0.029(2) 0.039(3) 0.025(2) -0.0020(19) 0.0122(19) -0.004(2)
O17 0.036(3) 0.060(4) 0.032(2) -0.004(2) 0.017(2) 0.003(3)
O18 0.030(3) 0.050(3) 0.027(2) 0.003(2) 0.008(2) -0.003(2)

loop_
_atom_type_symbol
_atom_type_description
_atom_type_scat_dispersion_real
_atom_type_scat_dispersion_imag
_atom_type_scat_source
C C 0.0033 0.0016 'International Tables Vol C Tables 4.2.6.8 and 6.1.1.4'
H H 0.0000 0.0000 'International Tables Vol C Tables 4.2.6.8 and 6.1.1.4'
O O 0.0106 0.0060 'International Tables Vol C Tables 4.2.6.8 and 6.1.1.4'
Ti Ti 0.2776 0.4457 'International Tables Vol C Tables 4.2.6.8 and 6.1.1.4'
Mo Mo -1.6832 0.6857 'International Tables Vol C Tables 4.2.6.8 and 6.1.1.4'

loop_
_geom_angle_atom_site_label_1
_geom_angle_atom_site_label_2
_geom_angle_atom_site_label_3
_geom_angle
_geom_angle_site_symmetry_1
_geom_angle_site_symmetry_3
O11 Mo1 O14 106.4(2) . .
O11 Mo1 O12 104.8(2) . .
O14 Mo1 O12 92.7(2) . .
O11 Mo1 O13 94.2(2) . .
O14 Mo1 O13 82.7(2) . .
O12 Mo1 O13 160.9(2) . .
O11 Mo1 O2 89.0(2) . .
O14 Mo1 O2 162.5(2) . .
O12 Mo1 O2 91.20(19) . .
O13 Mo1 O2 88.1(2) . .
O11 Mo1 O16 160.1(2) . .
O14 Mo1 O16 89.7(2) . .
O12 Mo1 O16 85.59(19) . .
O13 Mo1 O16 75.91(18) . .
O2 Mo1 O16 73.55(18) . .
O11 Mo1 Mo2 95.44(18) . .
O14 Mo1 Mo2 48.28(15) . .
O12 Mo1 Mo2 49.36(14) . .
O13 Mo1 Mo2 130.72(15) . .
O2 Mo1 Mo2 140.15(13) . .
O16 Mo1 Mo2 104.14(12) . .
O11 Mo1 Ti3 93.88(18) . .
O14 Mo1 Ti3 47.68(14) . .
O12 Mo1 Ti3 139.94(15) . .
O13 Mo1 Ti3 36.62(15) . .
O2 Mo1 Ti3 124.75(14) . .
O16 Mo1 Ti3 88.39(13) . .
Mo2 Mo1 Ti3 94.50(3) . .
O11 Mo1 Ti2 128.68(18) . .
O14 Mo1 Ti2 84.62(16) . .
O12 Mo1 Ti2 124.97(15) . .
O13 Mo1 Ti2 36.34(14) . .
O2 Mo1 Ti2 79.17(14) . .
O16 Mo1 Ti2 39.58(12) . .
Mo2 Mo1 Ti2 124.93(4) . .
Ti3 Mo1 Ti2 56.75(4) . .
O11 Mo1 Ti1 125.13(19) . .
O14 Mo1 Ti1 128.08(15) . .
O12 Mo1 Ti1 80.68(14) . .
O13 Mo1 Ti1 87.64(14) . .
O2 Mo1 Ti1 36.14(13) . .
O16 Mo1 Ti1 38.69(13) . .
Mo2 Mo1 Ti1 123.58(3) . .
Ti3 Mo1 Ti1 116.75(4) . .
Ti2 Mo1 Ti1 60.02(4) . .
O17 Mo2 O14 105.2(2) . .
O17 Mo2 O12 106.4(3) . .
O14 Mo2 O12 92.9(2) . .
O17 Mo2 O6 88.9(2) . .
O14 Mo2 O6 164.6(2) . .
O12 Mo2 O6 88.85(19) . .
O17 Mo2 O5 89.4(2) . .
O14 Mo2 O5 89.1(2) . .
O12 Mo2 O5 162.9(2) . .
O6 Mo2 O5 84.88(19) . .
O17 Mo2 O16 155.7(2) . 3
O14 Mo2 O16 90.9(2) . 3
O12 Mo2 O16 90.55(19) . 3
O6 Mo2 O16 73.84(18) . 3
O5 Mo2 O16 72.46(19) . 3
O17 Mo2 Mo1 95.63(19) . .
O14 Mo2 Mo1 48.41(16) . .
O12 Mo2 Mo1 49.50(13) . .
O6 Mo2 Mo1 137.69(14) . .
O5 Mo2 Mo1 137.06(14) . .
O16 Mo2 Mo1 108.64(13) 3 .
O17 Mo2 Ti2 124.61(18) . 3
O14 Mo2 Ti2 128.82(16) . 3
O12 Mo2 Ti2 84.55(14) . 3
O6 Mo2 Ti2 36.18(13) . 3
O5 Mo2 Ti2 81.01(13) . 3
O16 Mo2 Ti2 38.25(13) 3 3
Mo1 Mo2 Ti2 127.43(3) . 3
O17 Mo2 Ti1 124.1(2) . 3
O14 Mo2 Ti1 84.56(17) . 3
O12 Mo2 Ti1 128.32(15) . 3
O6 Mo2 Ti1 82.39(14) . 3
O5 Mo2 Ti1 35.03(13) . 3
O16 Mo2 Ti1 38.12(13) 3 3
Mo1 Mo2 Ti1 126.52(4) . 3
Ti2 Mo2 Ti1 59.41(4) 3 3
O7 Ti1 O18 100.1(2) . 3
O7 Ti1 O5 100.4(2) . 3
O18 Ti1 O5 92.4(2) 3 3
O7 Ti1 O2 104.2(2) . .
O18 Ti1 O2 86.8(2) 3 .
O5 Ti1 O2 155.2(2) 3 .
O7 Ti1 O4 91.1(2) . .
O18 Ti1 O4 167.6(2) 3 .
O5 Ti1 O4 90.7(2) 3 .
O2 Ti1 O4 85.3(2) . .
O7 Ti1 O16 164.5(2) . .
O18 Ti1 O16 95.2(2) 3 .
O5 Ti1 O16 76.7(2) 3 .
O2 Ti1 O16 78.75(19) . .
O4 Ti1 O16 73.77(19) . .
O7 Ti1 Ti2 126.88(18) . .
O18 Ti1 Ti2 132.86(17) 3 .
O5 Ti1 Ti2 83.09(16) 3 .
O2 Ti1 Ti2 79.44(14) . .
O4 Ti1 Ti2 35.79(14) . .
O16 Ti1 Ti2 38.00(13) . .
O7 Ti1 Mo1 142.6(2) . .
O18 Ti1 Mo1 82.99(15) 3 .
O5 Ti1 Mo1 116.85(15) 3 .
O2 Ti1 Mo1 38.47(14) . .
O4 Ti1 Mo1 84.85(14) . .
O16 Ti1 Mo1 41.69(14) . .
Ti2 Ti1 Mo1 58.64(3) . .
O7 Ti1 Mo2 138.0(2) . 3
O18 Ti1 Mo2 89.03(18) 3 3
O5 Ti1 Mo2 37.92(14) 3 3
O2 Ti1 Mo2 117.32(14) . 3
O4 Ti1 Mo2 86.03(16) . 3
O16 Ti1 Mo2 39.49(13) . 3
Ti2 Ti1 Mo2 59.57(4) . 3
Mo1 Ti1 Mo2 78.95(3) . 3
O1 Ti2 O13 103.5(3) . .
O1 Ti2 O15 97.2(3) . .
O13 Ti2 O15 78.2(2) . .
O1 Ti2 O4 94.6(3) . .
O13 Ti2 O4 99.9(2) . .
O15 Ti2 O4 168.1(2) . .
O1 Ti2 O6 98.7(3) . 3
O13 Ti2 O6 153.1(2) . 3
O15 Ti2 O6 84.1(2) . 3
O4 Ti2 O6 93.2(2) . 3
O1 Ti2 O16 170.6(2) . .
O13 Ti2 O16 81.8(2) . .
O15 Ti2 O16 91.4(2) . .
O4 Ti2 O16 76.7(2) . .
O6 Ti2 O16 78.42(19) 3 .
O1 Ti2 Ti3 93.0(2) . .
O13 Ti2 Ti3 39.58(16) . .
O15 Ti2 Ti3 40.98(15) . .
O4 Ti2 Ti3 139.27(18) . .
O6 Ti2 Ti3 124.99(16) 3 .
O16 Ti2 Ti3 95.89(13) . .
O1 Ti2 Mo1 141.4(2) . .
O13 Ti2 Mo1 38.32(14) . .
O15 Ti2 Mo1 82.28(16) . .
O4 Ti2 Mo1 89.01(16) . .
O6 Ti2 Mo1 119.47(14) 3 .
O16 Ti2 Mo1 43.49(13) . .
Ti3 Ti2 Mo1 61.57(4) . .
O1 Ti2 Ti1 132.7(2) . .
O13 Ti2 Ti1 90.39(16) . .
O15 Ti2 Ti1 130.03(15) . .
O4 Ti2 Ti1 38.08(14) . .
O6 Ti2 Ti1 85.50(14) 3 .
O16 Ti2 Ti1 38.68(14) . .
Ti3 Ti2 Ti1 122.88(6) . .
Mo1 Ti2 Ti1 61.34(4) . .
O1 Ti2 Mo2 137.4(2) . 3
O13 Ti2 Mo2 117.61(14) . 3
O15 Ti2 Mo2 81.56(13) . 3
O4 Ti2 Mo2 89.09(14) . 3
O6 Ti2 Mo2 38.70(13) 3 3
O16 Ti2 Mo2 40.36(14) . 3
Ti3 Ti2 Mo2 111.19(5) . 3
Mo1 Ti2 Mo2 80.95(3) . 3
Ti1 Ti2 Mo2 61.02(4) . 3
O3 Ti3 O8 99.2(2) . .
O3 Ti3 O13 102.9(3) . .
O8 Ti3 O13 101.1(2) . .
O3 Ti3 O10 99.1(2) . .
O8 Ti3 O10 101.8(3) . .
O13 Ti3 O10 145.03(19) . .
O3 Ti3 O15 161.1(2) . .
O8 Ti3 O15 99.4(2) . .
O13 Ti3 O15 77.1(2) . .
O10 Ti3 O15 73.4(2) . .
O3 Ti3 O14 84.4(2) . .
O8 Ti3 O14 175.2(2) . .
O13 Ti3 O14 74.90(19) . .
O10 Ti3 O14 80.6(2) . .
O15 Ti3 O14 77.24(19) . .
O3 Ti3 Ti4 127.26(18) . .
O8 Ti3 Ti4 117.8(2) . .
O13 Ti3 Ti4 104.97(15) . .
O10 Ti3 Ti4 40.43(13) . .
O15 Ti3 Ti4 37.85(15) . .
O14 Ti3 Ti4 61.45(14) . .
O3 Ti3 Ti2 142.2(2) . .
O8 Ti3 Ti2 92.92(18) . .
O13 Ti3 Ti2 39.41(16) . .
O10 Ti3 Ti2 113.28(15) . .
O15 Ti3 Ti2 39.91(16) . .
O14 Ti3 Ti2 82.32(12) . .
Ti4 Ti3 Ti2 75.19(5) . .
O3 Ti3 Mo1 86.74(18) . .
O8 Ti3 Mo1 138.7(2) . .
O13 Ti3 Mo1 38.46(14) . .
O10 Ti3 Mo1 117.64(14) . .
O15 Ti3 Mo1 81.76(15) . .
O14 Ti3 Mo1 37.89(13) . .
Ti4 Ti3 Mo1 88.25(4) . .
Ti2 Ti3 Mo1 61.68(4) . .
O9 Ti4 O18 104.9(3) . .
O9 Ti4 O15 105.9(2) . .
O18 Ti4 O15 148.0(3) . .
O9 Ti4 O10 100.4(2) . .
O18 Ti4 O10 89.7(2) . .
O15 Ti4 O10 76.6(2) . .
O9 Ti4 O12 102.7(2) . 3
O18 Ti4 O12 91.7(2) . 3
O15 Ti4 O12 89.7(2) . 3
O10 Ti4 O12 155.6(2) . 3
O9 Ti4 Ti3 122.42(18) . .
O18 Ti4 Ti3 112.92(18) . .
O15 Ti4 Ti3 40.66(15) . .
O10 Ti4 Ti3 41.12(15) . .
O12 Ti4 Ti3 117.33(17) 3 .
C11 O1 C11' 42.0(11) . .
C11 O1 Ti2 150.8(9) . .
C11' O1 Ti2 158.0(11) . .
C21 O2 Ti1 117.7(5) . .
C21 O2 Mo1 121.9(5) . .
Ti1 O2 Mo1 105.4(2) . .
C31 O3 Ti3 157.3(5) . .
C41 O4 Ti2 126.2(5) . .
C41 O4 Ti1 127.3(5) . .
Ti2 O4 Ti1 106.1(2) . .
C51 O5 Ti1 125.1(6) . 3
C51 O5 Mo2 126.5(5) . .
Ti1 O5 Mo2 107.05(19) 3 .
C61 O6 Ti2 122.9(5) . 3
C61 O6 Mo2 122.9(5) . .
Ti2 O6 Mo2 105.1(2) 3 .
C71 O7 Ti1 143.3(5) . .
C81 O8 Ti3 137.1(5) . .
C91 O9 Ti4 134.4(5) . .
C101 O10 Ti4 127.7(4) . .
C101 O10 Ti3 128.9(5) . .
Ti4 O10 Ti3 98.45(19) . .
Mo2 O12 Mo1 81.14(17) . .
Mo2 O12 Ti4 137.6(3) . 3
Mo1 O12 Ti4 135.9(3) . 3
Ti2 O13 Ti3 101.0(3) . .
Ti2 O13 Mo1 105.3(2) . .
Ti3 O13 Mo1 104.9(2) . .
Mo2 O14 Mo1 83.3(2) . .
Mo2 O14 Ti3 162.5(3) . .
Mo1 O14 Ti3 94.4(2) . .
Ti4 O15 Ti2 146.0(3) . .
Ti4 O15 Ti3 101.5(2) . .
Ti2 O15 Ti3 99.1(2) . .
Ti2 O16 Ti1 103.3(2) . .
Ti2 O16 Mo2 101.4(2) . 3
Ti1 O16 Mo2 102.39(19) . 3
Ti2 O16 Mo1 96.93(18) . .
Ti1 O16 Mo1 99.6(2) . .
Mo2 O16 Mo1 147.1(2) 3 .
Ti1 O18 Ti4 143.8(3) 3 .
O1 C11 C12 111.4(3) . .
O1 C11 H11B 109.4 . .
C12 C11 H11B 109.4 . .
O1 C11 H11C 109.4 . .
C12 C11 H11C 109.4 . .
H11B C11 H11C 108.0 . .
C12' C11' O1 100.0(19) . .
C12' C11' H11D 111.8 . .
O1 C11' H11D 111.8 . .
C12' C11' H11E 111.8 . .
O1 C11' H11E 111.8 . .
H11D C11' H11E 109.5 . .
C11' C12' H12D 109.5 . .
C11' C12' H12E 109.5 . .
H12D C12' H12E 109.5 . .
C11' C12' H12F 109.5 . .
H12D C12' H12F 109.5 . .
H12E C12' H12F 109.5 . .
O2 C21 C22 111.4(3) . .
O2 C21 H21A 109.3 . .
C22 C21 H21A 109.3 . .
O2 C21 H21B 109.3 . .
C22 C21 H21B 109.3 . .
H21A C21 H21B 108.0 . .
C21 C22 H22A 109.5 . .
C21 C22 H22B 109.5 . .
H22A C22 H22B 109.5 . .
C21 C22 H22C 109.5 . .
H22A C22 H22C 109.5 . .
H22B C22 H22C 109.5 . .
O3 C31 C32 111.4(3) . .
O3 C31 H31A 109.4 . .
C32 C31 H31A 109.4 . .
O3 C31 H31B 109.4 . .
C32 C31 H31B 109.4 . .
H31A C31 H31B 108.0 . .
C31 C32 H32A 109.5 . .
C31 C32 H32B 109.5 . .
H32A C32 H32B 109.5 . .
C31 C32 H32C 109.5 . .
H32A C32 H32C 109.5 . .
H32B C32 H32C 109.5 . .
O4 C41 C42 111.4(3) . .
O4 C41 H41A 109.4 . .
C42 C41 H41A 109.4 . .
O4 C41 H41B 109.4 . .
C42 C41 H41B 109.4 . .
H41A C41 H41B 108.0 . .
C41 C42 H42A 109.5 . .
C41 C42 H42B 109.5 . .
H42A C42 H42B 109.5 . .
C41 C42 H42C 109.5 . .
H42A C42 H42C 109.5 . .
H42B C42 H42C 109.5 . .
O5 C51 C52 111.4(3) . .
O5 C51 H51A 109.4 . .
C52 C51 H51A 109.4 . .
O5 C51 H51B 109.4 . .
C52 C51 H51B 109.4 . .
H51A C51 H51B 108.0 . .
C51 C52 H52A 109.5 . .
C51 C52 H52B 109.5 . .
H52A C52 H52B 109.5 . .
C51 C52 H52C 109.5 . .
H52A C52 H52C 109.5 . .
H52B C52 H52C 109.5 . .
O6 C61 C62 111.4(3) . .
O6 C61 H61A 109.4 . .
C62 C61 H61A 109.4 . .
O6 C61 H61B 109.4 . .
C62 C61 H61B 109.4 . .
H61A C61 H61B 108.0 . .
C61 C62 H62A 109.5 . .
C61 C62 H62B 109.5 . .
H62A C62 H62B 109.5 . .
C61 C62 H62C 109.5 . .
H62A C62 H62C 109.5 . .
H62B C62 H62C 109.5 . .
O7 C71 C72 111.5(3) . .
O7 C71 H71A 109.3 . .
C72 C71 H71A 109.3 . .
O7 C71 H71B 109.3 . .
C72 C71 H71B 109.3 . .
H71A C71 H71B 108.0 . .
C71 C72 H72A 109.5 . .
C71 C72 H72B 109.5 . .
H72A C72 H72B 109.5 . .
C71 C72 H72C 109.5 . .
H72A C72 H72C 109.5 . .
H72B C72 H72C 109.5 . .
O8 C81 C82 111.4(3) . .
O8 C81 H81A 109.4 . .
C82 C81 H81A 109.4 . .
O8 C81 H81B 109.4 . .
C82 C81 H81B 109.4 . .
H81A C81 H81B 108.0 . .
C81 C82 H82A 109.5 . .
C81 C82 H82B 109.5 . .
H82A C82 H82B 109.5 . .
C81 C82 H82C 109.5 . .
H82A C82 H82C 109.5 . .
H82B C82 H82C 109.5 . .
O9 C91 C92 111.4(3) . .
O9 C91 H91A 109.3 . .
C92 C91 H91A 109.3 . .
O9 C91 H91B 109.3 . .
C92 C91 H91B 109.3 . .
H91A C91 H91B 108.0 . .
C91 C92 H92A 109.5 . .
C91 C92 H92B 109.5 . .
H92A C92 H92B 109.5 . .
C91 C92 H92C 109.5 . .
H92A C92 H92C 109.5 . .
H92B C92 H92C 109.5 . .
O10 C101 C102 111.4(3) . .
O10 C101 H10A 109.4 . .
C102 C101 H10A 109.4 . .
O10 C101 H10B 109.4 . .
C102 C101 H10B 109.4 . .
H10A C101 H10B 108.0 . .
C101 C102 H10C 109.5 . .
C101 C102 H10D 109.5 . .
H10C C102 H10D 109.5 . .
C101 C102 H10E 109.5 . .
H10C C102 H10E 109.5 . .
H10D C102 H10E 109.5 . .

loop_
_geom_bond_atom_site_label_1
_geom_bond_atom_site_label_2
_geom_bond_distance
_geom_bond_site_symmetry_2
Mo1 O11 1.676(5) .
Mo1 O14 1.965(5) .
Mo1 O12 2.008(5) .
Mo1 O13 2.054(5) .
Mo1 O2 2.118(5) .
Mo1 O16 2.214(5) .
Mo1 Mo2 2.6096(9) .
Mo1 Ti3 3.1902(15) .
Mo1 Ti2 3.1937(15) .
Mo1 Ti1 3.2820(14) .
Mo2 O17 1.679(5) .
Mo2 O14 1.961(5) .
Mo2 O12 2.004(5) .
Mo2 O6 2.102(4) .
Mo2 O5 2.116(5) .
Mo2 O16 2.144(5) 3
Mo2 Ti2 3.2454(14) 3
Mo2 Ti1 3.2925(17) 3
Ti1 O7 1.802(5) .
Ti1 O18 1.820(5) 3
Ti1 O5 1.977(6) 3
Ti1 O2 2.008(5) .
Ti1 O4 2.080(5) .
Ti1 O16 2.081(5) .
Ti1 Ti2 3.2399(19) .
Ti1 Mo2 3.2925(17) 3
Ti2 O1 1.769(5) .
Ti2 O13 1.962(5) .
Ti2 O15 1.972(5) .
Ti2 O4 1.972(5) .
Ti2 O6 1.985(5) 3
Ti2 O16 2.050(5) .
Ti2 Ti3 3.0340(18) .
Ti2 Mo2 3.2454(14) 3
Ti3 O3 1.794(5) .
Ti3 O8 1.794(5) .
Ti3 O13 1.969(5) .
Ti3 O10 2.015(5) .
Ti3 O15 2.015(5) .
Ti3 O14 2.366(5) .
Ti3 Ti4 3.0307(19) .
Ti4 O9 1.773(5) .
Ti4 O18 1.821(5) .
Ti4 O15 1.897(5) .
Ti4 O10 1.987(5) .
Ti4 O12 2.029(5) 3
O1 C11 1.421(4) .
O1 C11' 1.45(2) .
O2 C21 1.420(3) .
O3 C31 1.421(3) .
O4 C41 1.421(3) .
O5 C51 1.421(3) .
O5 Ti1 1.977(6) 3
O6 C61 1.421(3) .
O6 Ti2 1.985(5) 3
O7 C71 1.420(3) .
O8 C81 1.420(3) .
O9 C91 1.420(3) .
O10 C101 1.421(3) .
O12 Ti4 2.029(5) 3
O16 Mo2 2.144(5) 3
O18 Ti1 1.820(5) 3
C11 C12 1.479(5) .
C11 H11B 0.9900 .
C11 H11C 0.9900 .
C12 H12A 0.9800 .
C12 H12B 0.9800 .
C12 H12C 0.9800 .
C11' C12' 1.41(3) .
C11' H11D 0.9900 .
C11' H11E 0.9900 .
C12' H12D 0.9800 .
C12' H12E 0.9800 .
C12' H12F 0.9800 .
C21 C22 1.478(4) .
C21 H21A 0.9900 .
C21 H21B 0.9900 .
C22 H22A 0.9800 .
C22 H22B 0.9800 .
C22 H22C 0.9800 .
C31 C32 1.479(4) .
C31 H31A 0.9900 .
C31 H31B 0.9900 .
C32 H32A 0.9800 .
C32 H32B 0.9800 .
C32 H32C 0.9800 .
C41 C42 1.479(4) .
C41 H41A 0.9900 .
C41 H41B 0.9900 .
C42 H42A 0.9800 .
C42 H42B 0.9800 .
C42 H42C 0.9800 .
C51 C52 1.479(4) .
C51 H51A 0.9900 .
C51 H51B 0.9900 .
C52 H52A 0.9800 .
C52 H52B 0.9800 .
C52 H52C 0.9800 .
C61 C62 1.479(4) .
C61 H61A 0.9900 .
C61 H61B 0.9900 .
C62 H62A 0.9800 .
C62 H62B 0.9800 .
C62 H62C 0.9800 .
C71 C72 1.478(4) .
C71 H71A 0.9900 .
C71 H71B 0.9900 .
C72 H72A 0.9800 .
C72 H72B 0.9800 .
C72 H72C 0.9800 .
C81 C82 1.479(4) .
C81 H81A 0.9900 .
C81 H81B 0.9900 .
C82 H82A 0.9800 .
C82 H82B 0.9800 .
C82 H82C 0.9800 .
C91 C92 1.479(4) .
C91 H91A 0.9900 .
C91 H91B 0.9900 .
C92 H92A 0.9800 .
C92 H92B 0.9800 .
C92 H92C 0.9800 .
C101 C102 1.479(4) .
C101 H10A 0.9900 .
C101 H10B 0.9900 .
C102 H10C 0.9800 .
C102 H10D 0.9800 .
C102 H10E 0.9800 .
